data_7116146
loop_
_publ_author_name
'S. Ito'
'Y. Tokimaru'
'K. Nozaki'

_publ_section_title
;
 Isoquinolino[4,3,2-de]phenanthridine: synthesis and its use in
 1,3-dipolar cycloadditions to form nitrogen-containing polyaromatic
 hydrocarbons
;
_journal_name_full Chem.Commun.
_journal_page_first 221
_journal_paper_doi 10.1039/C4cc06643J
_journal_volume 51
_journal_year 2015
_chemical_formula_moiety 'C30 H27 N O4'
_chemical_formula_sum 'C30 H27 N O4'
_chemical_formula_weight 465.53
_chemical_name_systematic
'Dimethyl 8-t-butyl-2a,13b-dihydrobenzo[7,8]indolizino[6,5,4,3-def]phenanthridine-1,2-dicarboxylate'
_space_group_IT_number 14
_symmetry_cell_setting monoclinic
_symmetry_space_group_name_Hall '-P 2ybc'
_symmetry_space_group_name_H-M 'P 1 21/c 1'
_atom_sites_solution_hydrogens geom
_atom_sites_solution_primary direct
_atom_sites_solution_secondary difmap
_audit_creation_method SHELXL-97
_cell_angle_alpha 90.00
_cell_angle_beta 114.032(4)
_cell_angle_gamma 90.00
_cell_formula_units_Z 4
_cell_length_a 16.322(6)
_cell_length_b 9.073(3)
_cell_length_c 16.857(6)
_cell_measurement_reflns_used 6221
_cell_measurement_temperature 93
_cell_measurement_theta_max 31.7
_cell_measurement_theta_min 2.9
_cell_volume 2280.0(14)
_computing_cell_refinement 'RIGAKU CrystalClear'
_computing_data_collection 'RIGAKU CrystalClear'
_computing_data_reduction 'RIGAKU CrystalClear'
_computing_molecular_graphics ORTEP-III
_computing_structure_refinement 'SHELXL-97 (Sheldrick, 1997)'
_computing_structure_solution SIR-97
_diffrn_ambient_temperature 93(2)
_diffrn_detector_area_resol_mean 28.5714
_diffrn_measured_fraction_theta_full 0.998
_diffrn_measured_fraction_theta_max 0.998
_diffrn_measurement_device_type 'Rigaku Saturn724 CCD'
_diffrn_measurement_method 'omega scans'
_diffrn_radiation_monochromator graphite
_diffrn_radiation_source 'fine-focus sealed tube'
_diffrn_radiation_type MoK\a
_diffrn_radiation_wavelength 0.71075
_diffrn_reflns_av_R_equivalents 0.0586
_diffrn_reflns_av_sigmaI/netI 0.0526
_diffrn_reflns_limit_h_max 19
_diffrn_reflns_limit_h_min -19
_diffrn_reflns_limit_k_max 10
_diffrn_reflns_limit_k_min -10
_diffrn_reflns_limit_l_max 20
_diffrn_reflns_limit_l_min -20
_diffrn_reflns_number 14803
_diffrn_reflns_theta_full 25.00
_diffrn_reflns_theta_max 25.00
_diffrn_reflns_theta_min 2.93
_exptl_absorpt_coefficient_mu 0.090
_exptl_absorpt_correction_T_max 0.9911
_exptl_absorpt_correction_T_min 0.9736
_exptl_absorpt_correction_type multi-scan
_exptl_absorpt_process_details 'Jacobson, R. (1998) Private communication'
_exptl_crystal_colour Yellow
_exptl_crystal_density_diffrn 1.356
_exptl_crystal_density_method 'not measured'
_exptl_crystal_description Block
_exptl_crystal_F_000 984
_exptl_crystal_recrystallization_method 'Re-crystallisation from solvent: dichloromethane'
_exptl_crystal_size_max 0.30
_exptl_crystal_size_mid 0.15
_exptl_crystal_size_min 0.10
_refine_diff_density_max 0.197
_refine_diff_density_min -0.232
_refine_diff_density_rms 0.054
_refine_ls_extinction_method none
_refine_ls_goodness_of_fit_ref 1.167
_refine_ls_hydrogen_treatment constr
_refine_ls_matrix_type full
_refine_ls_number_parameters 321
_refine_ls_number_reflns 4011
_refine_ls_number_restraints 0
_refine_ls_restrained_S_all 1.167
_refine_ls_R_factor_all 0.0820
_refine_ls_R_factor_gt 0.0676
_refine_ls_shift/su_max 0.003
_refine_ls_shift/su_mean 0.001
_refine_ls_structure_factor_coef Fsqd
_refine_ls_weighting_details 'calc w=1/[\s^2^(Fo^2^)+(0.0346P)^2^+2.3373P] where P=(Fo^2^+2Fc^2^)/3'
_refine_ls_weighting_scheme calc
_refine_ls_wR_factor_gt 0.1240
_refine_ls_wR_factor_ref 0.1310
_reflns_number_gt 3445
_reflns_number_total 4011
_reflns_threshold_expression >2sigma(I)
_cod_data_source_file c4cc06643j3.cif
_cod_data_source_block 9APDMAD
_cod_original_sg_symbol_H-M P21/c
_cod_database_code 7116146

loop_
_symmetry_equiv_pos_as_xyz
'x, y, z'
'-x, y+1/2, -z+1/2'
'-x, -y, -z'
'x, -y-1/2, z-1/2'

loop_
_atom_site_label
_atom_site_type_symbol
_atom_site_fract_x
_atom_site_fract_y
_atom_site_fract_z
_atom_site_U_iso_or_equiv
_atom_site_adp_type
_atom_site_occupancy
_atom_site_symmetry_multiplicity
_atom_site_calc_flag
_atom_site_refinement_flags
O3 O 0.19959(12) 0.0534(2) 0.03282(12) 0.0187(4) Uani 1 1 d .
O2 O 0.29801(12) -0.0634(2) -0.12754(12) 0.0200(5) Uani 1 1 d .
N1 N 0.35158(14) 0.3915(2) -0.01969(13) 0.0139(5) Uani 1 1 d .
O4 O 0.31154(12) -0.10036(19) 0.04219(12) 0.0160(4) Uani 1 1 d .
C17 C 0.35728(17) 0.4194(3) -0.18428(16) 0.0135(6) Uani 1 1 d .
C4 C 0.33567(17) 0.3062(3) 0.04765(16) 0.0120(6) Uani 1 1 d .
H2 H 0.3924 0.3081 0.1017 0.014 Uiso 1 1 calc R
C5 C 0.26297(17) 0.3695(3) 0.06950(16) 0.0131(6) Uani 1 1 d .
O1 O 0.44327(13) -0.0229(2) -0.09976(13) 0.0258(5) Uani 1 1 d .
C9 C 0.12194(17) 0.4954(3) 0.02435(17) 0.0155(6) Uani 1 1 d .
H6 H 0.0720 0.5428 -0.0193 0.019 Uiso 1 1 calc R
C23 C 0.37593(18) 0.0104(3) -0.09148(17) 0.0166(6) Uani 1 1 d .
C1 C 0.41067(17) 0.2908(3) -0.04125(16) 0.0129(6) Uani 1 1 d .
H1 H 0.4703 0.2905 0.0094 0.015 Uiso 1 1 calc R
C3 C 0.32394(16) 0.1485(3) 0.01009(16) 0.0118(5) Uani 1 1 d .
C14 C 0.19135(17) 0.4624(3) -0.24842(16) 0.0140(6) Uani 1 1 d .
H8 H 0.1926 0.4677 -0.3042 0.017 Uiso 1 1 calc R
C11 C 0.18926(17) 0.4431(3) -0.08436(16) 0.0130(6) Uani 1 1 d .
C16 C 0.26973(17) 0.4211(3) -0.09349(16) 0.0115(5) Uani 1 1 d .
C15 C 0.27122(17) 0.4354(3) -0.17604(16) 0.0127(6) Uani 1 1 d .
C10 C 0.18944(17) 0.4350(3) 0.00346(16) 0.0132(6) Uani 1 1 d .
C2 C 0.36640(17) 0.1402(3) -0.04262(16) 0.0142(6) Uani 1 1 d .
C25 C 0.27140(17) 0.0315(3) 0.02960(16) 0.0132(6) Uani 1 1 d .
C28 C 0.03519(19) 0.6512(3) -0.36726(18) 0.0230(7) Uani 1 1 d .
H19 H -0.0195 0.6702 -0.4195 0.034 Uiso 1 1 calc R
H20 H 0.0862 0.6404 -0.3834 0.034 Uiso 1 1 calc R
H21 H 0.0463 0.7338 -0.3267 0.034 Uiso 1 1 calc R
C13 C 0.10988(17) 0.4819(3) -0.24133(16) 0.0132(6) Uani 1 1 d .
C19 C 0.45454(18) 0.4547(3) -0.25932(18) 0.0189(6) Uani 1 1 d .
H10 H 0.4648 0.4953 -0.3064 0.023 Uiso 1 1 calc R
C22 C 0.42570(17) 0.3409(3) -0.11919(17) 0.0139(6) Uani 1 1 d .
C21 C 0.50673(18) 0.3162(3) -0.12576(18) 0.0194(6) Uani 1 1 d .
H12 H 0.5528 0.2621 -0.0818 0.023 Uiso 1 1 calc R
C27 C 0.02365(18) 0.5092(3) -0.32379(17) 0.0158(6) Uani 1 1 d .
C6 C 0.26877(18) 0.3640(3) 0.15413(17) 0.0150(6) Uani 1 1 d .
H3 H 0.3202 0.3222 0.1989 0.018 Uiso 1 1 calc R
C8 C 0.12732(18) 0.4864(3) 0.10822(17) 0.0158(6) Uani 1 1 d .
H5 H 0.0806 0.5270 0.1214 0.019 Uiso 1 1 calc R
C20 C 0.52046(18) 0.3704(3) -0.19656(18) 0.0214(6) Uani 1 1 d .
H11 H 0.5750 0.3499 -0.2021 0.026 Uiso 1 1 calc R
C12 C 0.11095(17) 0.4731(3) -0.15856(16) 0.0136(6) Uani 1 1 d .
H7 H 0.0564 0.4879 -0.1520 0.016 Uiso 1 1 calc R
C18 C 0.37389(17) 0.4788(3) -0.25267(17) 0.0145(6) Uani 1 1 d .
H9 H 0.3290 0.5368 -0.2954 0.017 Uiso 1 1 calc R
C26 C 0.25577(19) -0.2228(3) 0.04340(19) 0.0225(7) Uani 1 1 d .
H16 H 0.2383 -0.2116 0.0922 0.034 Uiso 1 1 calc R
H17 H 0.2892 -0.3150 0.0500 0.034 Uiso 1 1 calc R
H18 H 0.2019 -0.2252 -0.0112 0.034 Uiso 1 1 calc R
C7 C 0.19977(18) 0.4192(3) 0.17339(17) 0.0179(6) Uani 1 1 d .
H4 H 0.2021 0.4110 0.2305 0.021 Uiso 1 1 calc R
C30 C 0.00778(19) 0.3798(3) -0.38699(18) 0.0228(7) Uani 1 1 d .
H25 H -0.0027 0.2896 -0.3605 0.034 Uiso 1 1 calc R
H26 H 0.0606 0.3667 -0.4000 0.034 Uiso 1 1 calc R
H27 H -0.0447 0.4005 -0.4409 0.034 Uiso 1 1 calc R
C29 C -0.05896(18) 0.5271(4) -0.30393(18) 0.0234(7) Uani 1 1 d .
H22 H -0.0500 0.6102 -0.2641 0.035 Uiso 1 1 calc R
H23 H -0.0684 0.4368 -0.2769 0.035 Uiso 1 1 calc R
H24 H -0.1116 0.5459 -0.3580 0.035 Uiso 1 1 calc R
C24 C 0.3017(2) -0.1997(3) -0.1700(2) 0.0307(8) Uani 1 1 d .
H13 H 0.3187 -0.1793 -0.2183 0.046 Uiso 1 1 calc R
H14 H 0.2427 -0.2472 -0.1922 0.046 Uiso 1 1 calc R
H15 H 0.3462 -0.2653 -0.1283 0.046 Uiso 1 1 calc R

loop_
_atom_site_aniso_label
_atom_site_aniso_U_11
_atom_site_aniso_U_22
_atom_site_aniso_U_33
_atom_site_aniso_U_23
_atom_site_aniso_U_13
_atom_site_aniso_U_12
O3 0.0178(10) 0.0183(11) 0.0247(11) -0.0016(8) 0.0136(9) -0.0011(8)
O2 0.0233(11) 0.0161(10) 0.0205(10) -0.0070(8) 0.0090(9) -0.0026(8)
N1 0.0133(11) 0.0131(12) 0.0146(11) 0.0013(9) 0.0050(9) 0.0009(9)
O4 0.0170(10) 0.0089(9) 0.0237(10) 0.0029(8) 0.0099(8) 0.0001(7)
C17 0.0143(14) 0.0114(13) 0.0144(13) -0.0040(11) 0.0055(11) -0.0021(10)
C4 0.0146(13) 0.0116(14) 0.0104(13) 0.0022(10) 0.0056(11) 0.0000(10)
C5 0.0166(14) 0.0089(13) 0.0149(13) -0.0014(11) 0.0073(11) -0.0009(10)
O1 0.0268(12) 0.0249(12) 0.0340(12) -0.0041(9) 0.0207(10) 0.0040(9)
C9 0.0143(14) 0.0141(14) 0.0177(14) 0.0015(11) 0.0062(12) -0.0001(11)
C23 0.0225(15) 0.0141(15) 0.0169(14) 0.0037(11) 0.0116(12) 0.0015(11)
C1 0.0106(13) 0.0157(14) 0.0128(13) -0.0001(11) 0.0052(11) 0.0022(10)
C3 0.0128(13) 0.0125(13) 0.0097(12) 0.0001(10) 0.0041(11) 0.0015(10)
C14 0.0188(14) 0.0139(14) 0.0121(13) 0.0003(11) 0.0093(12) -0.0008(11)
C11 0.0149(14) 0.0093(13) 0.0159(13) -0.0018(10) 0.0072(11) -0.0017(10)
C16 0.0121(13) 0.0081(13) 0.0144(13) -0.0018(10) 0.0057(11) -0.0008(10)
C15 0.0151(14) 0.0088(13) 0.0162(13) -0.0002(11) 0.0085(11) -0.0011(10)
C10 0.0144(13) 0.0110(14) 0.0153(13) -0.0027(11) 0.0072(11) -0.0035(10)
C2 0.0126(13) 0.0137(14) 0.0135(13) 0.0023(11) 0.0025(11) 0.0018(11)
C25 0.0144(14) 0.0165(14) 0.0086(13) -0.0014(11) 0.0047(11) 0.0008(11)
C28 0.0224(15) 0.0225(16) 0.0233(15) 0.0060(13) 0.0084(13) 0.0047(12)
C13 0.0140(14) 0.0116(13) 0.0138(13) 0.0004(11) 0.0055(11) -0.0008(10)
C19 0.0202(15) 0.0212(15) 0.0198(14) 0.0000(12) 0.0129(12) -0.0038(12)
C22 0.0158(14) 0.0118(14) 0.0172(14) -0.0027(11) 0.0101(12) -0.0022(10)
C21 0.0158(14) 0.0227(16) 0.0208(15) 0.0042(12) 0.0086(12) 0.0014(11)
C27 0.0151(14) 0.0175(15) 0.0164(14) 0.0005(11) 0.0080(12) 0.0027(11)
C6 0.0207(15) 0.0117(14) 0.0140(13) -0.0004(11) 0.0085(12) 0.0006(11)
C8 0.0181(14) 0.0149(14) 0.0204(14) -0.0031(11) 0.0139(12) -0.0005(11)
C20 0.0167(14) 0.0256(17) 0.0280(16) 0.0020(13) 0.0154(13) 0.0012(12)
C12 0.0107(13) 0.0133(14) 0.0178(14) -0.0002(11) 0.0067(11) 0.0011(10)
C18 0.0166(14) 0.0146(14) 0.0138(13) 0.0000(11) 0.0079(11) -0.0010(11)
C26 0.0213(15) 0.0147(15) 0.0300(16) 0.0031(12) 0.0088(13) -0.0052(12)
C7 0.0239(15) 0.0183(15) 0.0140(13) -0.0008(11) 0.0104(12) -0.0023(12)
C30 0.0196(15) 0.0247(16) 0.0181(14) -0.0039(12) 0.0016(12) 0.0030(12)
C29 0.0145(15) 0.0363(18) 0.0170(15) 0.0026(13) 0.0040(12) 0.0036(13)
C24 0.044(2) 0.0167(16) 0.0325(18) -0.0110(14) 0.0164(16) 0.0004(14)

loop_
_atom_type_symbol
_atom_type_description
_atom_type_scat_dispersion_real
_atom_type_scat_dispersion_imag
_atom_type_scat_source
C C 0.0033 0.0016 'International Tables Vol C Tables 4.2.6.8 and 6.1.1.4'
H H 0.0000 0.0000 'International Tables Vol C Tables 4.2.6.8 and 6.1.1.4'
N N 0.0061 0.0033 'International Tables Vol C Tables 4.2.6.8 and 6.1.1.4'
O O 0.0106 0.0060 'International Tables Vol C Tables 4.2.6.8 and 6.1.1.4'

loop_
_geom_angle_atom_site_label_1
_geom_angle_atom_site_label_2
_geom_angle_atom_site_label_3
_geom_angle
C23 O2 C24 115.4(2)
C16 N1 C1 112.0(2)
C16 N1 C4 111.8(2)
C1 N1 C4 101.64(19)
C25 O4 C26 114.8(2)
C18 C17 C22 118.8(2)
C18 C17 C15 123.6(2)
C22 C17 C15 117.6(2)
N1 C4 C5 113.2(2)
N1 C4 C3 101.58(19)
C5 C4 C3 118.6(2)
N1 C4 H2 107.6
C5 C4 H2 107.6
C3 C4 H2 107.6
C6 C5 C10 120.7(2)
C6 C5 C4 120.7(2)
C10 C5 C4 118.6(2)
C8 C9 C10 120.4(2)
C8 C9 H6 119.8
C10 C9 H6 119.8
O1 C23 O2 124.4(3)
O1 C23 C2 124.9(3)
O2 C23 C2 110.7(2)
N1 C1 C22 112.6(2)
N1 C1 C2 101.7(2)
C22 C1 C2 119.9(2)
N1 C1 H1 107.3
C22 C1 H1 107.3
C2 C1 H1 107.3
C2 C3 C25 127.7(2)
C2 C3 C4 108.3(2)
C25 C3 C4 124.0(2)
C13 C14 C15 122.0(2)
C13 C14 H8 119.0
C15 C14 H8 119.0
C16 C11 C12 119.0(2)
C16 C11 C10 118.9(2)
C12 C11 C10 122.1(2)
C11 C16 C15 119.4(2)
C11 C16 N1 121.1(2)
C15 C16 N1 119.4(2)
C14 C15 C16 119.6(2)
C14 C15 C17 121.4(2)
C16 C15 C17 119.0(2)
C5 C10 C9 118.4(2)
C5 C10 C11 118.0(2)
C9 C10 C11 123.5(2)
C3 C2 C23 128.0(3)
C3 C2 C1 107.9(2)
C23 C2 C1 124.0(2)
O3 C25 O4 124.0(2)
O3 C25 C3 123.3(2)
O4 C25 C3 112.6(2)
C27 C28 H19 109.5
C27 C28 H20 109.5
H19 C28 H20 109.5
C27 C28 H21 109.5
H19 C28 H21 109.5
H20 C28 H21 109.5
C12 C13 C14 117.1(2)
C12 C13 C27 123.2(2)
C14 C13 C27 119.7(2)
C18 C19 C20 119.5(3)
C18 C19 H10 120.3
C20 C19 H10 120.3
C21 C22 C17 120.1(2)
C21 C22 C1 121.4(2)
C17 C22 C1 118.5(2)
C22 C21 C20 120.2(3)
C22 C21 H12 119.9
C20 C21 H12 119.9
C29 C27 C28 107.9(2)
C29 C27 C30 108.6(2)
C28 C27 C30 109.3(2)
C29 C27 C13 112.5(2)
C28 C27 C13 108.7(2)
C30 C27 C13 109.7(2)
C7 C6 C5 120.3(2)
C7 C6 H3 119.9
C5 C6 H3 119.9
C9 C8 C7 121.0(3)
C9 C8 H5 119.5
C7 C8 H5 119.5
C19 C20 C21 120.1(3)
C19 C20 H11 119.9
C21 C20 H11 119.9
C13 C12 C11 122.7(2)
C13 C12 H7 118.6
C11 C12 H7 118.6
C19 C18 C17 121.1(2)
C19 C18 H9 119.4
C17 C18 H9 119.4
O4 C26 H16 109.5
O4 C26 H17 109.5
H16 C26 H17 109.5
O4 C26 H18 109.5
H16 C26 H18 109.5
H17 C26 H18 109.5
C8 C7 C6 119.1(2)
C8 C7 H4 120.5
C6 C7 H4 120.5
C27 C30 H25 109.5
C27 C30 H26 109.5
H25 C30 H26 109.5
C27 C30 H27 109.5
H25 C30 H27 109.5
H26 C30 H27 109.5
C27 C29 H22 109.5
C27 C29 H23 109.5
H22 C29 H23 109.5
C27 C29 H24 109.5
H22 C29 H24 109.5
H23 C29 H24 109.5
O2 C24 H13 109.5
O2 C24 H14 109.5
H13 C24 H14 109.5
O2 C24 H15 109.5
H13 C24 H15 109.5
H14 C24 H15 109.5

loop_
_geom_bond_atom_site_label_1
_geom_bond_atom_site_label_2
_geom_bond_distance
O3 C25 1.212(3)
O2 C23 1.344(3)
O2 C24 1.442(3)
N1 C16 1.432(3)
N1 C1 1.477(3)
N1 C4 1.481(3)
O4 C25 1.339(3)
O4 C26 1.442(3)
C17 C18 1.396(4)
C17 C22 1.400(4)
C17 C15 1.474(4)
C4 C5 1.493(3)
C4 C3 1.545(4)
C4 H2 1.0000
C5 C6 1.392(4)
C5 C10 1.395(4)
O1 C23 1.201(3)
C9 C8 1.383(4)
C9 C10 1.398(4)
C9 H6 0.9500
C23 C2 1.482(4)
C1 C22 1.502(3)
C1 C2 1.541(4)
C1 H1 1.0000
C3 C2 1.333(4)
C3 C25 1.483(4)
C14 C13 1.394(4)
C14 C15 1.398(4)
C14 H8 0.9500
C11 C16 1.398(4)
C11 C12 1.404(4)
C11 C10 1.481(4)
C16 C15 1.407(4)
C28 C27 1.531(4)
C28 H19 0.9800
C28 H20 0.9800
C28 H21 0.9800
C13 C12 1.390(4)
C13 C27 1.543(4)
C19 C18 1.383(4)
C19 C20 1.391(4)
C19 H10 0.9500
C22 C21 1.390(4)
C21 C20 1.391(4)
C21 H12 0.9500
C27 C29 1.525(4)
C27 C30 1.535(4)
C6 C7 1.387(4)
C6 H3 0.9500
C8 C7 1.385(4)
C8 H5 0.9500
C20 H11 0.9500
C12 H7 0.9500
C18 H9 0.9500
C26 H16 0.9800
C26 H17 0.9800
C26 H18 0.9800
C7 H4 0.9500
C30 H25 0.9800
C30 H26 0.9800
C30 H27 0.9800
C29 H22 0.9800
C29 H23 0.9800
C29 H24 0.9800
C24 H13 0.9800
C24 H14 0.9800
C24 H15 0.9800

loop_
_geom_torsion_atom_site_label_1
_geom_torsion_atom_site_label_2
_geom_torsion_atom_site_label_3
_geom_torsion_atom_site_label_4
_geom_torsion
C16 N1 C4 C5 -49.2(3)
C1 N1 C4 C5 -168.8(2)
C16 N1 C4 C3 79.1(2)
C1 N1 C4 C3 -40.5(2)
N1 C4 C5 C6 -144.5(2)
C3 C4 C5 C6 96.7(3)
N1 C4 C5 C10 35.1(3)
C3 C4 C5 C10 -83.7(3)
C24 O2 C23 O1 7.2(4)
C24 O2 C23 C2 -174.5(2)
C16 N1 C1 C22 51.5(3)
C4 N1 C1 C22 170.9(2)
C16 N1 C1 C2 -78.1(2)
C4 N1 C1 C2 41.4(2)
N1 C4 C3 C2 24.6(3)
C5 C4 C3 C2 149.3(2)
N1 C4 C3 C25 -153.8(2)
C5 C4 C3 C25 -29.1(3)
C12 C11 C16 C15 2.6(4)
C10 C11 C16 C15 -177.0(2)
C12 C11 C16 N1 179.5(2)
C10 C11 C16 N1 -0.2(4)
C1 N1 C16 C11 146.1(2)
C4 N1 C16 C11 32.9(3)
C1 N1 C16 C15 -37.0(3)
C4 N1 C16 C15 -150.3(2)
C13 C14 C15 C16 2.7(4)
C13 C14 C15 C17 -178.2(2)
C11 C16 C15 C14 -3.9(4)
N1 C16 C15 C14 179.2(2)
C11 C16 C15 C17 176.9(2)
N1 C16 C15 C17 0.0(4)
C18 C17 C15 C14 23.7(4)
C22 C17 C15 C14 -156.7(2)
C18 C17 C15 C16 -157.1(2)
C22 C17 C15 C16 22.4(4)
C6 C5 C10 C9 0.2(4)
C4 C5 C10 C9 -179.4(2)
C6 C5 C10 C11 177.3(2)
C4 C5 C10 C11 -2.2(4)
C8 C9 C10 C5 -1.6(4)
C8 C9 C10 C11 -178.6(2)
C16 C11 C10 C5 -16.2(4)
C12 C11 C10 C5 164.2(2)
C16 C11 C10 C9 160.8(2)
C12 C11 C10 C9 -18.8(4)
C25 C3 C2 C23 -3.5(4)
C4 C3 C2 C23 178.2(2)
C25 C3 C2 C1 179.7(2)
C4 C3 C2 C1 1.4(3)
O1 C23 C2 C3 -139.0(3)
O2 C23 C2 C3 42.7(4)
O1 C23 C2 C1 37.3(4)
O2 C23 C2 C1 -141.0(2)
N1 C1 C2 C3 -27.0(3)
C22 C1 C2 C3 -151.8(2)
N1 C1 C2 C23 156.0(2)
C22 C1 C2 C23 31.2(4)
C26 O4 C25 O3 11.6(4)
C26 O4 C25 C3 -167.7(2)
C2 C3 C25 O3 -136.3(3)
C4 C3 C25 O3 41.8(4)
C2 C3 C25 O4 43.0(4)
C4 C3 C25 O4 -138.9(2)
C15 C14 C13 C12 -0.1(4)
C15 C14 C13 C27 -179.1(2)
C18 C17 C22 C21 -3.6(4)
C15 C17 C22 C21 176.8(2)
C18 C17 C22 C1 173.8(2)
C15 C17 C22 C1 -5.8(4)
N1 C1 C22 C21 146.5(2)
C2 C1 C22 C21 -94.0(3)
N1 C1 C22 C17 -30.8(3)
C2 C1 C22 C17 88.6(3)
C17 C22 C21 C20 0.6(4)
C1 C22 C21 C20 -176.7(2)
C12 C13 C27 C29 0.7(4)
C14 C13 C27 C29 179.7(2)
C12 C13 C27 C28 120.2(3)
C14 C13 C27 C28 -60.8(3)
C12 C13 C27 C30 -120.3(3)
C14 C13 C27 C30 58.6(3)
C10 C5 C6 C7 2.3(4)
C4 C5 C6 C7 -178.2(2)
C10 C9 C8 C7 0.7(4)
C18 C19 C20 C21 -2.7(4)
C22 C21 C20 C19 2.6(4)
C14 C13 C12 C11 -1.2(4)
C27 C13 C12 C11 177.7(2)
C16 C11 C12 C13 0.0(4)
C10 C11 C12 C13 179.6(2)
C20 C19 C18 C17 -0.3(4)
C22 C17 C18 C19 3.5(4)
C15 C17 C18 C19 -177.0(2)
C9 C8 C7 C6 1.8(4)
C5 C6 C7 C8 -3.2(4)
